data_2221976
loop_
_publ_author_name
'Rohlicek, Jan'
'Husak, Michal'
'Gavenda, Ales'
'Jegorov, Alexandr'
'Kratochvil, Bohumil'
'Fitch, Andy'

_publ_section_title
;
 Capecitabine from X-ray powder synchrotron data
;
_journal_coeditor_code CV2544
_journal_issue 6
_journal_name_full 'Acta Crystallographica Section E'
_journal_page_first o1325
_journal_page_last o1326
_journal_paper_doi 10.1107/S1600536809017905
_journal_volume 65
_journal_year 2009
_chemical_formula_iupac 'C15 H22 F N3 O6'
_chemical_formula_moiety 'C15 H22 F N3 O6'
_chemical_formula_sum 'C15 H22 F N3 O6'
_chemical_formula_weight 359.35
_chemical_name_common capecitabine
_chemical_name_systematic
;
5-deoxy-5-fluoro-<i>N</i>-(pentyloxycarbonyl)cytidine
;
_space_group_crystal_system orthorhombic
_space_group_IT_number 19
_space_group_name_Hall 'P 2ac 2ab'
_space_group_name_H-M_alt 'P 21 21 21'
_symmetry_space_group_name_Hall 'P 2ac 2ab'
_symmetry_space_group_name_H-M 'P 21 21 21'
_cell_angle_alpha 90.0
_cell_angle_beta 90.0
_cell_angle_gamma 90.0
_cell_formula_units_Z 4
_cell_length_a 5.20527(2)
_cell_length_b 9.52235(4)
_cell_length_c 34.77985(13)
_cell_measurement_pressure 101
_cell_measurement_temperature 293
_cell_volume 1723.912(12)
_computing_cell_refinement 'GSAS (Larson & Von Dreele, 1994)'
_computing_data_collection 'ESRF SPEC package'
_computing_data_reduction 'CRYSFIRE2004 (Shirley, 2000) and MOPAC (Dewar <i>et al.</i>, 1985)'
_computing_molecular_graphics
;
Mercury (Macrae <i>et al.</i>,  2006) and PLATON (Spek, 2009)
;
_computing_publication_material
;
enCIFer (Allen <i>et al.</i>, 2004)
;
_computing_structure_refinement 'GSAS (Larson & Von Dreele, 1994)'
_computing_structure_solution 'FOX (Favre-Nicolin & \<Cern\'y, 2002)'
_diffrn_ambient_temperature 293
_diffrn_measurement_device_type 'ID31 ESRF Grenoble'
_diffrn_radiation_monochromator Si(111)
_diffrn_radiation_type synchrotron
_diffrn_radiation_wavelength 0.79483(4)
_exptl_absorpt_coefficient_mu 0.145
_exptl_absorpt_correction_type none
_exptl_crystal_density_diffrn 1.385
_exptl_crystal_F_000 760
_pd_char_colour white
_pd_char_particle_morphology 'no specific habit'
_pd_instr_location
;
ID31 ESRF Grenoble
;
_pd_meas_2theta_range_inc 0.003
_pd_meas_2theta_range_max 34.998001
_pd_meas_2theta_range_min 1.002
_pd_meas_number_of_points 11333
_pd_meas_scan_method step
_pd_prep_pressure 101
_pd_prep_temperature 293
_pd_proc_2theta_range_inc 0.003
_pd_proc_2theta_range_max 34.996231
_pd_proc_2theta_range_min 1.000229
_pd_proc_info_excluded_regions no
_pd_proc_ls_background_function 'Shifted Chebyschev'
_pd_proc_ls_pref_orient_corr
;
March--Dollase (Dollase, 1986); direction of preferred orientation
001, texture parameter r = 1.03(1)
;
_pd_proc_ls_profile_function
;
Pseudo-Voigt profile coefficients
as parameterized in Thompson <i>et al.</i> (1987),
asymmetry correction
according to Finger <i>et al.</i> (1994)
;
_pd_proc_ls_prof_R_factor 0.0550
_pd_proc_ls_prof_wR_expected 0.0362
_pd_proc_ls_prof_wR_factor 0.0743
_pd_proc_wavelength 0.79483(4)
_pd_spec_mounting
;
1.0 mm borosilicate glass capillary
;
_pd_spec_mount_mode transmission
_pd_spec_shape cylinder
_pd_spec_size_axial 40
_pd_spec_size_equat 1
_pd_spec_size_thick 1
_refine_diff_density_max 0.301
_refine_diff_density_min -0.256
_refine_ls_goodness_of_fit_all 2.11
_refine_ls_hydrogen_treatment noref
_refine_ls_matrix_type full
_refine_ls_number_constraints 6
_refine_ls_number_parameters 91
_refine_ls_number_reflns 499
_refine_ls_number_restraints 77
_refine_ls_shift/su_max 0.05
_refine_ls_shift/su_mean 0.01
_refine_ls_weighting_details 'w = 1/\s(Y~obs~)^2^'
_refine_ls_weighting_scheme sigma
_reflns_number_total 499
_cod_data_source_file cv2544.cif
_cod_data_source_block I
_cod_depositor_comments
;
The following automatic conversions were performed:
'_geom_bond_publ_flag' value 'N' changed to 'n' according to
'/home/saulius/struct/CIF-dictionaries/cif_core.dic' dictionary named
'cif_core.dic' version 2.4.1 from 2010-06-29 (64
times).

'_geom_angle_publ_flag' value 'N' changed to 'n' according to
'/home/saulius/struct/CIF-dictionaries/cif_core.dic' dictionary named
'cif_core.dic' version 2.4.1 from 2010-06-29 (117 times).

Automatic conversion script
Id: cif_fix_enum 1527 2010-12-29 10:47:43Z saulius 

The following automatic conversions were performed:

'_geom_bond_publ_flag' value 'N' changed to 'n' according to
/home/saulius/struct/CIF-dictionaries/cif_core.dic dictionary named
'cif_core.dic' version 2.4.1 from 2010-06-29 (64
times).

'_geom_angle_publ_flag' value 'N' changed to 'n' according
to /home/saulius/struct/CIF-dictionaries/cif_core.dic dictionary
named 'cif_core.dic' version 2.4.1 from 2010-06-29 (117 times).

Automatic conversion script
Id: cif_fix_values 1715 2011-07-08 13:25:40Z adriana 
;
_cod_original_cell_volume 1723.913(12)
_cod_database_code 2221976

loop_
_symmetry_equiv_pos_site_id
_symmetry_equiv_pos_as_xyz
1 +x,+y,+z
2 +x+1/2,-y+1/2,-z
3 -x,+y+1/2,-z+1/2
4 -x+1/2,-y,+z+1/2

loop_
_atom_site_type_symbol
_atom_site_label
_atom_site_fract_x
_atom_site_fract_y
_atom_site_fract_z
_atom_site_U_iso_or_equiv
_atom_site_thermal_displace_type
_atom_site_occupancy
C C1 -0.0205(8) 0.8964(3) 0.86415(10) 0.087(5) Uiso 1.0
C C2 0.0063(7) 0.7423(4) 0.87424(8) 0.048(5) Uiso 1.0
C C3 0.0924(6) 0.6753(3) 0.83655(8) 0.049(4) Uiso 1.0
C C4 -0.0166(5) 0.7766(2) 0.80775(7) 0.081(5) Uiso 1.0
O O5 -0.0717(9) 0.9090(3) 0.82416(10) 0.093(3) Uiso 1.0
C C6 0.2118(13) 0.9888(6) 0.87530(18) 0.079(4) Uiso 1.0
O O7 -0.2355(9) 0.6775(5) 0.88107(14) 0.088(3) Uiso 1.0
O O8 0.0594(11) 0.5279(3) 0.83793(13) 0.109(3) Uiso 1.0
N N9 0.1175(4) 0.79531(18) 0.77283(7) 0.036(4) Uiso 1.0
C C10 0.0276(4) 0.73076(17) 0.73805(7) 0.030(4) Uiso 1.0
C C11 0.3307(5) 0.87392(18) 0.77201(7) 0.023(4) Uiso 1.0
C C12 0.4772(3) 0.90315(14) 0.73950(6) 0.031(4) Uiso 1.0
C C13 0.3691(3) 0.83732(13) 0.70512(6) 0.010(4) Uiso 1.0
N N14 0.1675(4) 0.75150(16) 0.70410(6) 0.028(4) Uiso 1.0
O O15 -0.1690(5) 0.6596(2) 0.73930(11) 0.046(3) Uiso 1.0
F F16 0.6861(5) 0.98180(17) 0.74183(10) 0.072(2) Uiso 1.0
N N17 0.4922(3) 0.86898(14) 0.67035(6) 0.030(3) Uiso 1.0
C C18 0.4009(4) 0.8094(2) 0.63692(7) 0.063(5) Uiso 1.0
O O19 0.2448(4) 0.7158(3) 0.63482(12) 0.108(3) Uiso 1.0
O O20 0.5359(5) 0.8859(3) 0.60977(10) 0.087(4) Uiso 1.0
C C21 0.491(4) 0.8346(15) 0.57240(14) 0.146(6) Uiso 0.53(5)
C C22 0.524(3) 0.957(2) 0.5449(2) 0.169(8) Uiso 0.53(5)
C C23 0.801(3) 0.9940(19) 0.5361(5) 0.174(9) Uiso 0.53(5)
C C24 0.817(4) 1.1183(13) 0.5087(4) 0.174(10) Uiso 0.53(5)
C C25 0.700(5) 1.082(2) 0.4695(5) 0.143(9) Uiso 0.53(5)
C C21a 0.518(5) 0.8251(19) 0.57299(18) 0.146(6) Uiso 0.47(5)
C C22a 0.680(3) 0.9142(19) 0.54603(17) 0.169(8) Uiso 0.47(5)
C C23a 0.560(3) 0.939(2) 0.5068(4) 0.174(9) Uiso 0.47(5)
C C24a 0.764(5) 0.9452(15) 0.4756(2) 0.174(10) Uiso 0.47(5)
C C25a 0.925(4) 1.079(2) 0.4786(7) 0.143(9) Uiso 0.47(5)
H H251 0.7123 1.1617 0.453 0.25 Uiso 0.53(5)
H H252 0.5245 1.0576 0.4727 0.25 Uiso 0.53(5)
H H253 0.7906 1.0057 0.4585 0.25 Uiso 0.53(5)
H H241 0.7261 1.1953 0.5195 0.25 Uiso 0.53(5)
H H242 0.9921 1.1435 0.5053 0.25 Uiso 0.53(5)
H H231 0.8866 1.0173 0.5594 0.25 Uiso 0.53(5)
H H232 0.8831 0.9152 0.5246 0.25 Uiso 0.53(5)
H H221 0.4433 1.0371 0.5559 0.25 Uiso 0.53(5)
H H222 0.4406 0.9338 0.5214 0.25 Uiso 0.53(5)
H H211 0.3216 0.7981 0.5706 0.25 Uiso 0.53(5)
H H212 0.6111 0.7627 0.5664 0.25 Uiso 0.53(5)
H H61 0.1794 1.0833 0.868 0.1 Uiso 1.0
H H62 0.2378 0.9842 0.9023 0.1 Uiso 1.0
H H63 0.361 0.9557 0.8624 0.1 Uiso 1.0
H H21 0.1249 0.7267 0.8946 0.075 Uiso 1.0
H H31 0.273 0.6894 0.8356 0.075 Uiso 1.0
H H11 -0.166 0.9315 0.8775 0.12 Uiso 1.0
H H41 -0.1786 0.7386 0.8007 0.12 Uiso 1.0
H H111 0.3869 0.9132 0.7957 0.03 Uiso 1.0
H H171 0.6224 0.9246 0.6699 0.04 Uiso 1.0
H H82 -0.0753 0.5066 0.8272 0.1 Uiso 1.0
H H72 -0.216 0.592 0.883 0.12 Uiso 1.0
H H2511 1.0505 1.0802 0.4588 0.25 Uiso 0.47(5)
H H2512 1.008 1.082 0.5029 0.25 Uiso 0.47(5)
H H2513 0.8164 1.1589 0.476 0.25 Uiso 0.47(5)
H H2411 0.874 0.8661 0.478 0.25 Uiso 0.47(5)
H H2412 0.6824 0.943 0.4511 0.25 Uiso 0.47(5)
H H2311 0.4682 1.0252 0.5072 0.25 Uiso 0.47(5)
H H2312 0.4442 0.8643 0.5013 0.25 Uiso 0.47(5)
H H2211 0.7075 1.0029 0.5578 0.25 Uiso 0.47(5)
H H2212 0.8402 0.8684 0.5424 0.25 Uiso 0.47(5)
H H2111 0.5817 0.7316 0.5736 0.25 Uiso 0.47(5)
H H2112 0.3442 0.8245 0.5647 0.25 Uiso 0.47(5)

loop_
_atom_type_symbol
_atom_type_scat_dispersion_real
_atom_type_scat_dispersion_imag
_atom_type_scat_source
C 0.000 0.000 International_Tables_Vol_C
O 0.000 0.000 International_Tables_Vol_C
N 0.000 0.000 International_Tables_Vol_C
F 0.000 0.000 International_Tables_Vol_C
H 0.000 0.000 International_Tables_Vol_C

loop_
_geom_angle_atom_site_label_1
_geom_angle_atom_site_label_2
_geom_angle_atom_site_label_3
_geom_angle_site_symmetry_1
_geom_angle_site_symmetry_2
_geom_angle_site_symmetry_3
_geom_angle
_geom_angle_publ_flag
C2 C1 O5 1_555 . 1_555 109.0(3) n
C2 C1 C6 1_555 . 1_555 114.9(2) n
C2 C1 H11 1_555 . 1_555 107.52 n
O5 C1 C6 1_555 . 1_555 110.2(2) n
O5 C1 H11 1_555 . 1_555 107.4 n
C6 C1 H11 1_555 . 1_555 107.5 n
C1 C2 C3 1_555 . 1_555 103.46(14) n
C1 C2 O7 1_555 . 1_555 112.16(19) n
C1 C2 H21 1_555 . 1_555 112.53 n
C3 C2 O7 1_555 . 1_555 102.85(18) n
C3 C2 H21 1_555 . 1_555 112.59 n
O7 C2 H21 1_555 . 1_555 112.5 n
C2 C3 C4 1_555 . 1_555 101.19(13) n
C2 C3 O8 1_555 . 1_555 110.48(18) n
C2 C3 H31 1_555 . 1_555 105.17 n
C4 C3 O8 1_555 . 1_555 127.86(19) n
C4 C3 H31 1_555 . 1_555 105.07 n
O8 C3 H31 1_555 . 1_555 105.13 n
C3 C4 O5 1_555 . 1_555 112.34(14) n
C3 C4 N9 1_555 . 1_555 117.90(12) n
C3 C4 H41 1_555 . 1_555 105.26 n
O5 C4 N9 1_555 . 1_555 109.57(17) n
O5 C4 H41 1_555 . 1_555 105.29 n
N9 C4 H41 1_555 . 1_555 105.37 n
C1 O5 C4 1_555 . 1_555 106.4(3) n
C1 C6 H61 1_555 . 1_555 109.5 n
C1 C6 H62 1_555 . 1_555 109.5 n
C1 C6 H63 1_555 . 1_555 109.4 n
H61 C6 H62 1_555 . 1_555 109.4 n
H61 C6 H63 1_555 . 1_555 109.4 n
H62 C6 H63 1_555 . 1_555 109.6 n
C2 O7 H72 1_555 . 1_555 109.5 n
C3 O8 H82 1_555 . 1_555 109.47 n
C4 N9 C10 1_555 . 1_555 120.62(14) n
C4 N9 C11 1_555 . 1_555 119.91(14) n
C10 N9 C11 1_555 . 1_555 119.47(12) n
N9 C10 N14 1_555 . 1_555 118.71(13) n
N9 C10 O15 1_555 . 1_555 118.59(15) n
N14 C10 O15 1_555 . 1_555 122.71(15) n
N9 C11 C12 1_555 . 1_555 125.65(14) n
N9 C11 H111 1_555 . 1_555 117.16 n
C12 C11 H111 1_555 . 1_555 117.19 n
C11 C12 C13 1_555 . 1_555 111.59(12) n
C11 C12 F16 1_555 . 1_555 120.89(15) n
C13 C12 F16 1_555 . 1_555 127.52(14) n
C12 C13 N14 1_555 . 1_555 126.04(12) n
C12 C13 N17 1_555 . 1_555 115.94(14) n
N14 C13 N17 1_555 . 1_555 118.02(18) n
C10 N14 C13 1_555 . 1_555 118.29(13) n
C13 N17 C18 1_555 . 1_555 118.81(13) n
C13 N17 H171 1_555 . 1_555 120.56 n
C18 N17 H171 1_555 . 1_555 120.63 n
N17 C18 O19 1_555 . 1_555 125.88(16) n
N17 C18 O20 1_555 . 1_555 100.60(15) n
O19 C18 O20 1_555 . 1_555 133.52(16) n
C18 O20 C21 1_555 . 1_555 111.3(2) n
C18 O20 C21a 1_555 . 1_555 111.7(2) n
O20 C21 C22 1_555 . 1_555 107.3(2) n
O20 C21 H211 1_555 . 1_555 110.0(9) n
O20 C21 H212 1_555 . 1_555 110.1(17) n
C22 C21 H211 1_555 . 1_555 110.1(16) n
C22 C21 H212 1_555 . 1_555 109.9(6) n
H211 C21 H212 1_555 . 1_555 109.4(9) n
C21 C22 C23 1_555 . 1_555 114.3(2) n
C21 C22 H221 1_555 . 1_555 108.2(6) n
C21 C22 H222 1_555 . 1_555 108.2(14) n
C23 C22 H221 1_555 . 1_555 108.3(14) n
C23 C22 H222 1_555 . 1_555 108.3(12) n
H221 C22 H222 1_555 . 1_555 109.5(16) n
C22 C23 C24 1_555 . 1_555 110.9(2) n
C22 C23 H231 1_555 . 1_555 109.1(13) n
C22 C23 H232 1_555 . 1_555 109.1(15) n
C24 C23 H231 1_555 . 1_555 109.1(15) n
C24 C23 H232 1_555 . 1_555 109.1(12) n
H231 C23 H232 1_555 . 1_555 109.5(16) n
C23 C24 C25 1_555 . 1_555 111.3(2) n
C23 C24 H241 1_555 . 1_555 109.1(12) n
C23 C24 H242 1_555 . 1_555 109.0(16) n
C25 C24 H241 1_555 . 1_555 109.(2) n
C25 C24 H242 1_555 . 1_555 109.0(17) n
H241 C24 H242 1_555 . 1_555 109.4(11) n
C24 C25 H251 1_555 . 1_555 110.(2) n
C24 C25 H252 1_555 . 1_555 110.(2) n
C24 C25 H253 1_555 . 1_555 109.6(17) n
H251 C25 H252 1_555 . 1_555 109.3(19) n
H251 C25 H253 1_555 . 1_555 110.(2) n
H252 C25 H253 1_555 . 1_555 109.(2) n
O20 C21a C22a 1_555 . 1_555 107.2(2) n
O20 C21a H2111 1_555 . 1_555 110.1(16) n
O20 C21a H2112 1_555 . 1_555 109.9(18) n
C22a C21a H2111 1_555 . 1_555 110.2(17) n
C22a C21a H2112 1_555 . 1_555 110.1(13) n
H2111 C21a H2112 1_555 . 1_555 109.4(6) n
C21a C22a C23a 1_555 . 1_555 114.4(2) n
C21a C22a H2211 1_555 . 1_555 108.3(6) n
C21a C22a H2212 1_555 . 1_555 108.2(15) n
C23a C22a H2211 1_555 . 1_555 108.2(19) n
C23a C22a H2212 1_555 . 1_555 108.3(10) n
H2211 C22a H2212 1_555 . 1_555 109.4(10) n
C22a C23a C24a 1_555 . 1_555 111.0(2) n
C22a C23a H2311 1_555 . 1_555 109.(2) n
C22a C23a H2312 1_555 . 1_555 109.0(11) n
C24a C23a H2311 1_555 . 1_555 109.1(12) n
C24a C23a H2312 1_555 . 1_555 109.2(19) n
H2311 C23a H2312 1_555 . 1_555 109.5(16) n
C23a C24a C25a 1_555 . 1_555 111.4(2) n
C23a C24a H2411 1_555 . 1_555 109.0(10) n
C23a C24a H2412 1_555 . 1_555 109.(2) n
C25a C24a H2411 1_555 . 1_555 109.(3) n
C25a C24a H2412 1_555 . 1_555 109.0(16) n
H2411 C24a H2412 1_555 . 1_555 109.4(11) n
C24a C25a H2511 1_555 . 1_555 110.(2) n
C24a C25a H2512 1_555 . 1_555 110.(2) n
C24a C25a H2513 1_555 . 1_555 109.6(17) n
H2511 C25a H2512 1_555 . 1_555 109.(2) n
H2511 C25a H2513 1_555 . 1_555 109.(2) n
H2512 C25a H2513 1_555 . 1_555 110.(2) n

loop_
_geom_bond_atom_site_label_1
_geom_bond_atom_site_label_2
_geom_bond_site_symmetry_1
_geom_bond_site_symmetry_2
_geom_bond_distance
_geom_bond_publ_flag
C1 C2 . 1_555 1.515(5) n
C1 O5 . 1_555 1.421(5) n
C1 C6 . 1_555 1.545(7) n
C1 H11 . 1_555 0.950 n
C2 C3 . 1_555 1.525(4) n
C2 O7 . 1_555 1.422(6) n
C2 H21 . 1_555 0.950 n
C3 C4 . 1_555 1.502(4) n
C3 O8 . 1_555 1.413(4) n
C3 H31 . 1_555 0.950 n
C4 O5 . 1_555 1.413(4) n
C4 N9 . 1_555 1.4123(19) n
C4 H41 . 1_555 0.950 n
C6 H61 . 1_555 0.950 n
C6 H62 . 1_555 0.950 n
C6 H63 . 1_555 0.950 n
O7 H72 . 1_555 0.820 n
O8 H82 . 1_555 0.820 n
N9 C10 . 1_555 1.4352(18) n
N9 C11 . 1_555 1.3389(19) n
C10 N14 . 1_555 1.4015(19) n
C10 O15 . 1_555 1.2282(19) n
C11 C12 . 1_555 1.3919(19) n
C11 H111 . 1_555 0.950 n
C12 C13 . 1_555 1.4625(19) n
C12 F16 . 1_555 1.3228(19) n
C13 N14 . 1_555 1.3305(18) n
C13 N17 . 1_555 1.4013(19) n
N17 C18 . 1_555 1.3783(19) n
N17 H171 . 1_555 0.860 n
C18 O19 . 1_555 1.208(2) n
C18 O20 . 1_555 1.384(2) n
O20 C21 . 1_555 1.408(2) n
O20 C21a . 1_555 1.407(2) n
C21 C22 . 1_555 1.518(2) n
C21 H211 . 1_555 0.949(16) n
C21 H212 . 1_555 0.95(2) n
C22 C23 . 1_555 1.520(2) n
C22 H221 . 1_555 0.95(2) n
C22 H222 . 1_555 0.950(9) n
C23 C24 . 1_555 1.522(2) n
C23 H231 . 1_555 0.950(19) n
C23 H232 . 1_555 0.95(2) n
C24 H241 . 1_555 0.949(19) n
C24 H242 . 1_555 0.95(2) n
C25 C24 . 1_555 1.530(2) n
C25 H251 . 1_555 0.951(19) n
C25 H252 . 1_555 0.95(3) n
C25 H253 . 1_555 0.95(2) n
C21a C22a . 1_555 1.519(2) n
C21a H2111 . 1_555 0.95(3) n
C21a H2112 . 1_555 0.95(3) n
C22a C23a . 1_555 1.520(2) n
C22a H2211 . 1_555 0.950(15) n
C22a H2212 . 1_555 0.95(2) n
C23a C24a . 1_555 1.523(2) n
C23a H2311 . 1_555 0.95(2) n
C23a H2312 . 1_555 0.950(18) n
C24a C25a . 1_555 1.530(2) n
C24a H2411 . 1_555 0.95(2) n
C24a H2412 . 1_555 0.952(18) n
C25a H2511 . 1_555 0.950(19) n
C25a H2512 . 1_555 0.95(3) n
C25a H2513 . 1_555 0.95(3) n

loop_
_geom_contact_atom_site_label_1
_geom_contact_atom_site_label_2
_geom_contact_distance
_geom_contact_site_symmetry_1
_geom_contact_site_symmetry_2
_geom_contact_publ_flag
O15 C12 2.961(3) . 1_455 y
F16 C10 2.886(3) . 3_656 y
O15 C11 2.875(3) . 3_546 y

loop_
_geom_hbond_atom_site_label_D
_geom_hbond_atom_site_label_H
_geom_hbond_atom_site_label_A
_geom_hbond_site_symmetry_A
_geom_hbond_distance_DH
_geom_hbond_distance_HA
_geom_hbond_distance_DA
_geom_hbond_angle_DHA
N17 H171 O8 3_656 0.860 1.956 2.797(5) 170
